data_7242684
loop_
_publ_author_name
'Xue, Yun-Shan'
'Ding, Ji'
'Sun, Dan-Ling'
'Cheng, Wei-Wei'
'Chen, Xuan-Rong'
'Huang, Xing-Cai'
'Wang, Jun'

_publ_section_title
;
 3D Ln-MOFs as multi-responsive luminescent probes for efficient sensing
 of Fe3+, Cr2O72&#x2212;, and antibiotics in aqueous solution
;
_journal_issue 21
_journal_name_full CrystEngComm
_journal_page_first 3838
_journal_page_last 3848
_journal_paper_doi 10.1039/D1CE00399B
_journal_volume 23
_journal_year 2021
_chemical_formula_moiety '0.25(C176 H184 N16 O72 Pr8), C3 H7 N O'
_chemical_formula_sum 'C47 H53 N5 O19 Pr2'
_chemical_formula_weight 1273.76
_space_group_crystal_system monoclinic
_space_group_IT_number 15
_space_group_name_Hall '-C 2yc'
_space_group_name_H-M_alt 'C 1 2/c 1'
_atom_sites_solution_hydrogens geom
_audit_creation_date 2020-07-30
_audit_creation_method
;
Olex2 1.2-beta
(compiled 2018.05.29 svn.r3508 for OlexSys, GUI svn.r5506)
;
_audit_update_record
;
2021-03-19 deposited with the CCDC.	2021-04-20 downloaded from the CCDC.
;
_cell_angle_alpha 90
_cell_angle_beta 99.9937(13)
_cell_angle_gamma 90
_cell_formula_units_Z 4
_cell_length_a 28.5809(12)
_cell_length_b 14.1925(6)
_cell_length_c 14.1130(5)
_cell_measurement_reflns_used 9852
_cell_measurement_temperature 150(2)
_cell_measurement_theta_max 26.40
_cell_measurement_theta_min 2.26
_cell_volume 5637.9(4)
_computing_cell_refinement 'SAINT v8.37A (Bruker, 2015)'
_computing_data_reduction 'SAINT v8.37A (Bruker, 2015)'
_computing_molecular_graphics 'Olex2 (Dolomanov et al., 2009)'
_computing_publication_material 'Olex2 (Dolomanov et al., 2009)'
_computing_structure_refinement 'ShelXL (Sheldrick, 2015)'
_diffrn_ambient_temperature 150.0
_diffrn_measured_fraction_theta_full 0.995
_diffrn_measured_fraction_theta_max 0.995
_diffrn_measurement_device_type 'Bruker APEX-II CCD'
_diffrn_measurement_method '\f and \w scans'
_diffrn_radiation_type MoK\a
_diffrn_radiation_wavelength 0.71073
_diffrn_reflns_av_R_equivalents 0.0324
_diffrn_reflns_av_unetI/netI 0.0196
_diffrn_reflns_Laue_measured_fraction_full 0.995
_diffrn_reflns_Laue_measured_fraction_max 0.995
_diffrn_reflns_limit_h_max 35
_diffrn_reflns_limit_h_min -35
_diffrn_reflns_limit_k_max 17
_diffrn_reflns_limit_k_min -17
_diffrn_reflns_limit_l_max 17
_diffrn_reflns_limit_l_min -17
_diffrn_reflns_number 38021
_diffrn_reflns_point_group_measured_fraction_full 0.995
_diffrn_reflns_point_group_measured_fraction_max 0.995
_diffrn_reflns_theta_full 25.242
_diffrn_reflns_theta_max 26.418
_diffrn_reflns_theta_min 2.602
_diffrn_standards_number 0
_exptl_absorpt_coefficient_mu 1.780
_exptl_absorpt_correction_T_max 0.7454
_exptl_absorpt_correction_T_min 0.6185
_exptl_absorpt_correction_type multi-scan
_exptl_absorpt_process_details
;
SADABS-2016/2 (Bruker,2016/2) was used for absorption correction.
wR2(int) was 0.0803 before and 0.0522 after correction.
The Ratio of minimum to maximum transmission is 0.8298.
The \l/2 correction factor is Not present.
;
_exptl_crystal_density_diffrn 1.501
_exptl_crystal_description block
_exptl_crystal_F_000 2560
_exptl_crystal_size_max 0.25
_exptl_crystal_size_mid 0.21
_exptl_crystal_size_min 0.13
_refine_diff_density_max 2.634
_refine_diff_density_min -0.931
_refine_diff_density_rms 0.149
_refine_ls_extinction_method none
_refine_ls_goodness_of_fit_ref 1.169
_refine_ls_hydrogen_treatment constr
_refine_ls_matrix_type full
_refine_ls_number_parameters 436
_refine_ls_number_reflns 5762
_refine_ls_number_restraints 375
_refine_ls_restrained_S_all 1.160
_refine_ls_R_factor_all 0.0466
_refine_ls_R_factor_gt 0.0437
_refine_ls_shift/su_max 0.002
_refine_ls_shift/su_mean 0.000
_refine_ls_structure_factor_coef Fsqd
_refine_ls_weighting_details 'w=1/[\s^2^(Fo^2^)+(0.0133P)^2^+122.0564P] where P=(Fo^2^+2Fc^2^)/3'
_refine_ls_weighting_scheme calc
_refine_ls_wR_factor_gt 0.1029
_refine_ls_wR_factor_ref 0.1042
_reflns_Friedel_coverage 0.000
_reflns_number_gt 5398
_reflns_number_total 5762
_reflns_threshold_expression 'I > 2\s(I)'
_cod_data_source_file d1ce00399b2.cif
_cod_data_source_block mo_1210_1_0m_sq
_cod_depositor_comments 'Adding full bibliography for 7242680--7242686.cif.'
_cod_database_code 7242684
_shelx_shelxl_version_number 2018/3
_shelx_space_group_comment
;
The symmetry employed for this shelxl refinement is uniquely defined
by the following loop, which should always be used as a source of
symmetry information in preference to the above space-group names.
They are only intended as comments.
;
_shelx_estimated_absorpt_t_max 0.802
_shelx_estimated_absorpt_t_min 0.665
_olex2_refinement_description
;
1. Fixed Uiso
 At 1.2 times of:
  All C(H) groups, All C(H,H) groups
 At 1.5 times of:
  All C(H,H,H) groups
2. Restrained distances
 O10-C23 = O9-C20A = O9-C20B
 1.2 with sigma of 0.01
 N3-C23 = N2A-C20A = N2B-C20B
 1.3 with sigma of 0.01
 N3-C25 = N3-C24 = N2A-C22A = N2A-C21A
 1.49 with sigma of 0.01
 C20A-C22A
 2.4 with sigma of 0.01
 N2B-C22B = N2B-C21B = N1A-C18A = N1A-C19A
 1.49 with sigma of 0.01
 O8-C17A = O8-C17B
 1.2 with sigma of 0.01
 N1A-C17A = N1B-C17B
 1.3 with sigma of 0.01
 N1B-C19B = N1B-C18B
 1.49 with sigma of 0.01
3. Uiso/Uaniso restraints and constraints
O10 \\sim N3 \\sim C24: within 2A with sigma of 0.01 and sigma for terminal
atoms of 0.01
O10 \\sim N3 \\sim C23 \\sim C24 \\sim C25: within 2A with sigma of 0.01 and
sigma for terminal atoms of 0.01
O9 \\sim N2A \\sim C20A \\sim C21A \\sim C22A: within 2A with sigma of 0.01 and
sigma for terminal atoms of 0.01
N2A \\sim N2B \\sim C20A \\sim C20B \\sim C21A \\sim C21B \\sim C22A \\sim
C22B: within 2A with sigma of 0.01 and sigma for terminal atoms of 0.01
N1A \\sim N1B \\sim C17A \\sim C17B \\sim C18A \\sim C18B \\sim C19A \\sim
C19B: within 2A with sigma of 0.01 and sigma for terminal atoms of 0.01
Uanis(C3) \\sim Ueq, Uanis(C4) \\sim Ueq, Uanis(C8) \\sim Ueq, Uanis(C5) \\sim
Ueq, Uanis(N3) \\sim Ueq, Uanis(O10) \\sim Ueq, Uanis(C24) \\sim Ueq: with
sigma of 0.01 and sigma for terminal atoms of 0.02
Uanis(C24) \\sim Ueq, Uanis(N3) \\sim Ueq, Uanis(C23) \\sim Ueq, Uanis(C25)
\\sim Ueq, Uanis(O10) \\sim Ueq: with sigma of 0.001 and sigma for terminal
atoms of 0.002
Uanis(C20A) \\sim Ueq, Uanis(N2A) \\sim Ueq, Uanis(C22A) \\sim Ueq, Uanis(C21A)
\\sim Ueq: with sigma of 0.01 and sigma for terminal atoms of 0.02
Uanis(N2B) \\sim Ueq, Uanis(C20B) \\sim Ueq, Uanis(C22B) \\sim Ueq, Uanis(C21B)
\\sim Ueq, Uanis(C18A) \\sim Ueq, Uanis(C19A) \\sim Ueq: with sigma of 0.01 and
sigma for terminal atoms of 0.02
Uanis(C17A) \\sim Ueq, Uanis(N1A) \\sim Ueq, Uanis(C17B) \\sim Ueq, Uanis(N1B)
\\sim Ueq, Uanis(C19B) \\sim Ueq, Uanis(C18B) \\sim Ueq: with sigma of 0.01 and
sigma for terminal atoms of 0.02
4. Others
 Sof(N2B)=Sof(C20B)=Sof(H20B)=Sof(C21B)=Sof(H21D)=Sof(H21E)=Sof(H21F)=
 Sof(C22B)=Sof(H22D)=Sof(H22E)=Sof(H22F)=1-FVAR(1)
 Sof(N2A)=Sof(C20A)=Sof(H20A)=Sof(C21A)=Sof(H21A)=Sof(H21B)=Sof(H21C)=
 Sof(C22A)=Sof(H22A)=Sof(H22B)=Sof(H22C)=FVAR(1)
 Sof(N1B)=Sof(C17B)=Sof(H17B)=Sof(C18B)=Sof(H18D)=Sof(H18E)=Sof(H18F)=
 Sof(C19B)=Sof(H19D)=Sof(H19E)=Sof(H19F)=1-FVAR(2)
 Sof(N1A)=Sof(C17A)=Sof(H17A)=Sof(C18A)=Sof(H18A)=Sof(H18B)=Sof(H18C)=
 Sof(C19A)=Sof(H19A)=Sof(H19B)=Sof(H19C)=FVAR(2)
 Fixed Sof: O10(0.5) N3(0.5) C23(0.5) H23(0.5) C24(0.5) H24A(0.5) H24B(0.5)
 H24C(0.5) C25(0.5) H25A(0.5) H25B(0.5) H25C(0.5)
5.a Secondary CH2 refined with riding coordinates:
 C8(H8A,H8B)
5.b Aromatic/amide H refined with riding coordinates:
 C3(H3), C4(H4), C6(H6), C7(H7), C10(H10), C12(H12), C14(H14), C17A(H17A),
 C17B(H17B), C20A(H20A), C20B(H20B), C23(H23)
5.c Idealised Me refined as rotating group:
 C18A(H18A,H18B,H18C), C18B(H18D,H18E,H18F), C19A(H19A,H19B,H19C), C19B(H19D,
 H19E,H19F), C21A(H21A,H21B,H21C), C21B(H21D,H21E,H21F), C22A(H22A,H22B,H22C),
 C22B(H22D,H22E,H22F), C24(H24A,H24B,H24C), C25(H25A,H25B,H25C)
;
_platon_squeeze_void_probe_radius 1.20
_olex2_submission_special_instructions 'No special instructions were received'

loop_
_space_group_symop_operation_xyz
'x, y, z'
'-x, y, -z+1/2'
'x+1/2, y+1/2, z'
'-x+1/2, y+1/2, -z+1/2'
'-x, -y, -z'
'x, -y, z-1/2'
'-x+1/2, -y+1/2, -z'
'x+1/2, -y+1/2, z-1/2'

loop_
_atom_site_label
_atom_site_type_symbol
_atom_site_fract_x
_atom_site_fract_y
_atom_site_fract_z
_atom_site_U_iso_or_equiv
_atom_site_adp_type
_atom_site_occupancy
_atom_site_site_symmetry_order
_atom_site_calc_flag
_atom_site_refinement_flags_posn
_atom_site_refinement_flags_adp
_atom_site_refinement_flags_occupancy
_atom_site_disorder_assembly
_atom_site_disorder_group
Pr1 Pr 0.31921(2) 0.28516(2) 0.54299(2) 0.00912(9) Uani 1 1 d . . . . .
O1 O 0.39730(14) 0.3141(3) 0.4983(3) 0.0279(10) Uani 1 1 d . . . . .
O2 O 0.38456(14) 0.1616(3) 0.5123(3) 0.0241(9) Uani 1 1 d . . . . .
O3 O 0.60202(13) 0.0821(3) 0.3536(3) 0.0213(8) Uani 1 1 d . . . . .
O4 O 0.69816(12) 0.2294(3) 0.1232(3) 0.0167(8) Uani 1 1 d . . . . .
O5 O 0.77087(13) 0.1667(3) 0.1635(3) 0.0223(9) Uani 1 1 d . . . . .
O6 O 0.79734(12) -0.0687(3) 0.4396(3) 0.0204(8) Uani 1 1 d . . . . .
O7 O 0.73380(12) -0.1499(2) 0.4591(2) 0.0140(7) Uani 1 1 d . . . . .
O8 O 0.35705(18) 0.2138(4) 0.6950(3) 0.0393(12) Uani 1 1 d D . . . .
O9 O 0.35835(18) 0.4194(4) 0.6431(4) 0.0446(13) Uani 1 1 d D U . . .
O10 O 0.3360(4) 0.7030(8) 0.4495(8) 0.051(2) Uani 0.5 1 d D U P A -1
N1A N 0.3741(3) 0.1229(8) 0.8268(6) 0.049(2) Uani 0.698(10) 1 d D U P B 1
N1B N 0.3803(9) 0.1731(18) 0.8455(14) 0.054(3) Uani 0.302(10) 1 d D U P B 2
N2A N 0.3855(4) 0.4881(6) 0.7939(6) 0.0413(19) Uani 0.624(8) 1 d D U P C 1
N2B N 0.3551(6) 0.5564(10) 0.7166(11) 0.046(3) Uani 0.376(8) 1 d D U P C 2
N3 N 0.2816(4) 0.6673(7) 0.5426(8) 0.036(2) Uani 0.5 1 d D U P A -1
C1 C 0.40947(18) 0.2284(4) 0.4913(4) 0.0192(11) Uani 1 1 d . . . . .
C2 C 0.45430(19) 0.2092(4) 0.4529(4) 0.0230(12) Uani 1 1 d . . . . .
C3 C 0.4801(2) 0.2841(5) 0.4255(6) 0.0403(17) Uani 1 1 d . U . . .
H3 H 0.470247 0.346722 0.435408 0.048 Uiso 1 1 calc R . . . .
C4 C 0.5199(3) 0.2690(5) 0.3840(6) 0.045(2) Uani 1 1 d . U . . .
H4 H 0.536584 0.321052 0.363840 0.054 Uiso 1 1 calc R . . . .
C5 C 0.5353(2) 0.1780(5) 0.3718(5) 0.0333(15) Uani 1 1 d . U . . .
C6 C 0.5102(2) 0.1029(5) 0.3992(5) 0.0314(15) Uani 1 1 d . . . . .
H6 H 0.520207 0.040247 0.389848 0.038 Uiso 1 1 calc R . . . .
C7 C 0.4699(2) 0.1188(4) 0.4408(5) 0.0257(13) Uani 1 1 d . . . . .
H7 H 0.453158 0.066832 0.461029 0.031 Uiso 1 1 calc R . . . .
C8 C 0.5776(2) 0.1671(5) 0.3216(5) 0.0340(16) Uani 1 1 d . U . . .
H8A H 0.566835 0.164843 0.251085 0.041 Uiso 1 1 calc R . . . .
H8B H 0.599222 0.221639 0.336609 0.041 Uiso 1 1 calc R . . . .
C9 C 0.64696(18) 0.0732(4) 0.3316(4) 0.0143(10) Uani 1 1 d . . . . .
C10 C 0.66422(18) 0.1282(4) 0.2635(4) 0.0149(10) Uani 1 1 d . . . . .
H10 H 0.644366 0.174080 0.227613 0.018 Uiso 1 1 calc R . . . .
C11 C 0.71081(17) 0.1157(4) 0.2481(4) 0.0135(10) Uani 1 1 d . . . . .
C12 C 0.74011(17) 0.0502(4) 0.3018(4) 0.0131(10) Uani 1 1 d . . . . .
H12 H 0.772382 0.044339 0.294351 0.016 Uiso 1 1 calc R . . . .
C13 C 0.72183(17) -0.0072(3) 0.3672(3) 0.0119(9) Uani 1 1 d . . . . .
C14 C 0.67532(17) 0.0036(4) 0.3824(3) 0.0130(9) Uani 1 1 d . . . . .
H14 H 0.663065 -0.035786 0.426681 0.016 Uiso 1 1 calc R . . . .
C15 C 0.72822(17) 0.1756(4) 0.1724(4) 0.0136(10) Uani 1 1 d . . . . .
C16 C 0.75298(17) -0.0795(4) 0.4247(3) 0.0130(10) Uani 1 1 d . . . . .
C17A C 0.3455(4) 0.1748(8) 0.7647(7) 0.045(2) Uani 0.698(10) 1 d D U P B 1
H17A H 0.313668 0.182535 0.774763 0.054 Uiso 0.698(10) 1 calc R . P B 1
C17B C 0.3572(9) 0.2276(18) 0.7791(7) 0.045(3) Uani 0.302(10) 1 d D U P B 2
H17B H 0.340030 0.279817 0.797656 0.053 Uiso 0.302(10) 1 calc R . P B 2
C18A C 0.4215(4) 0.1006(12) 0.8039(10) 0.054(3) Uani 0.698(10) 1 d D U P B 1
H18A H 0.423112 0.033414 0.788927 0.082 Uiso 0.698(10) 1 calc GR . P B 1
H18B H 0.446039 0.115893 0.859337 0.082 Uiso 0.698(10) 1 calc GR . P B 1
H18C H 0.426754 0.137904 0.748209 0.082 Uiso 0.698(10) 1 calc GR . P B 1
C18B C 0.4155(13) 0.099(2) 0.835(2) 0.056(4) Uani 0.302(10) 1 d D U P B 2
H18D H 0.420819 0.059023 0.892292 0.083 Uiso 0.302(10) 1 calc GR . P B 2
H18E H 0.445456 0.128118 0.826011 0.083 Uiso 0.302(10) 1 calc GR . P B 2
H18F H 0.403313 0.059883 0.778258 0.083 Uiso 0.302(10) 1 calc GR . P B 2
C19A C 0.3566(5) 0.0748(10) 0.9068(8) 0.059(3) Uani 0.698(10) 1 d D U P B 1
H19A H 0.322837 0.089180 0.903948 0.089 Uiso 0.698(10) 1 calc GR . P B 1
H19B H 0.374629 0.096724 0.968312 0.089 Uiso 0.698(10) 1 calc GR . P B 1
H19C H 0.360689 0.006559 0.901253 0.089 Uiso 0.698(10) 1 calc GR . P B 1
C19B C 0.3739(12) 0.196(2) 0.9455(16) 0.063(4) Uani 0.302(10) 1 d D U P B 2
H19D H 0.353458 0.251281 0.944687 0.094 Uiso 0.302(10) 1 calc GR . P B 2
H19E H 0.404894 0.208673 0.985098 0.094 Uiso 0.302(10) 1 calc GR . P B 2
H19F H 0.359055 0.142056 0.972513 0.094 Uiso 0.302(10) 1 calc GR . P B 2
C20A C 0.3717(4) 0.4193(7) 0.7324(6) 0.036(2) Uani 0.624(8) 1 d D U P C 1
H20A H 0.372051 0.358757 0.761131 0.043 Uiso 0.624(8) 1 calc R . P C 1
C20B C 0.3700(7) 0.4731(11) 0.7049(12) 0.048(3) Uani 0.376(8) 1 d D U P C 2
H20B H 0.394474 0.451605 0.754504 0.058 Uiso 0.376(8) 1 calc R . P C 2
C21A C 0.4029(4) 0.4745(8) 0.8981(7) 0.043(3) Uani 0.624(8) 1 d D U P C 1
H21A H 0.437539 0.467582 0.909690 0.065 Uiso 0.624(8) 1 calc GR . P C 1
H21B H 0.388481 0.417611 0.920014 0.065 Uiso 0.624(8) 1 calc GR . P C 1
H21C H 0.394174 0.529204 0.933665 0.065 Uiso 0.624(8) 1 calc GR . P C 1
C21B C 0.3811(8) 0.6010(17) 0.8061(14) 0.051(3) Uani 0.376(8) 1 d D U P C 2
H21D H 0.389583 0.552701 0.855697 0.076 Uiso 0.376(8) 1 calc GR . P C 2
H21E H 0.360685 0.648392 0.828919 0.076 Uiso 0.376(8) 1 calc GR . P C 2
H21F H 0.410000 0.631300 0.792498 0.076 Uiso 0.376(8) 1 calc GR . P C 2
C22A C 0.3859(5) 0.5847(6) 0.7570(10) 0.052(3) Uani 0.624(8) 1 d D U P C 1
H22A H 0.365559 0.624626 0.789529 0.078 Uiso 0.624(8) 1 calc GR . P C 1
H22B H 0.373872 0.584854 0.687647 0.078 Uiso 0.624(8) 1 calc GR . P C 1
H22C H 0.418424 0.609187 0.769367 0.078 Uiso 0.624(8) 1 calc GR . P C 1
C22B C 0.3175(8) 0.6203(17) 0.668(2) 0.073(5) Uani 0.376(8) 1 d D U P C 2
H22D H 0.331733 0.668673 0.632813 0.110 Uiso 0.376(8) 1 calc GR . P C 2
H22E H 0.301753 0.650444 0.716866 0.110 Uiso 0.376(8) 1 calc GR . P C 2
H22F H 0.294186 0.584100 0.623768 0.110 Uiso 0.376(8) 1 calc GR . P C 2
C23 C 0.3195(4) 0.6518(9) 0.5039(9) 0.036(2) Uani 0.5 1 d D U P A -1
H23 H 0.335794 0.594191 0.520513 0.043 Uiso 0.5 1 calc R . P A -1
C24 C 0.2640(6) 0.5977(10) 0.6069(10) 0.044(3) Uani 0.5 1 d D U P A -1
H24A H 0.265421 0.625305 0.670941 0.066 Uiso 0.5 1 calc GR . P A -1
H24B H 0.283894 0.541079 0.611658 0.066 Uiso 0.5 1 calc GR . P A -1
H24C H 0.231071 0.580821 0.580359 0.066 Uiso 0.5 1 calc GR . P A -1
C25 C 0.2517(7) 0.7529(11) 0.5201(11) 0.046(3) Uani 0.5 1 d D U P A -1
H25A H 0.222476 0.736231 0.476079 0.069 Uiso 0.5 1 calc GR . P A -1
H25B H 0.269325 0.800053 0.489615 0.069 Uiso 0.5 1 calc GR . P A -1
H25C H 0.243758 0.778755 0.579621 0.069 Uiso 0.5 1 calc GR . P A -1

loop_
_atom_site_aniso_label
_atom_site_aniso_U_11
_atom_site_aniso_U_22
_atom_site_aniso_U_33
_atom_site_aniso_U_23
_atom_site_aniso_U_13
_atom_site_aniso_U_12
Pr1 0.00691(13) 0.01098(13) 0.01033(13) -0.00012(10) 0.00387(9) 0.00120(10)
O1 0.020(2) 0.0162(19) 0.054(3) -0.0026(19) 0.0240(19) 0.0008(16)
O2 0.0205(19) 0.021(2) 0.036(2) 0.0099(17) 0.0176(17) 0.0052(16)
O3 0.0142(18) 0.022(2) 0.031(2) 0.0135(17) 0.0155(16) 0.0085(15)
O4 0.0144(17) 0.021(2) 0.0159(17) 0.0082(15) 0.0067(14) 0.0013(15)
O5 0.0112(17) 0.038(2) 0.0198(19) 0.0137(17) 0.0072(14) 0.0033(16)
O6 0.0115(17) 0.0161(18) 0.033(2) 0.0094(16) 0.0016(15) 0.0018(14)
O7 0.0154(17) 0.0107(17) 0.0172(17) 0.0035(14) 0.0067(14) 0.0015(14)
O8 0.050(3) 0.046(3) 0.019(2) 0.007(2) -0.0009(19) 0.023(2)
O9 0.048(3) 0.048(3) 0.044(3) -0.021(2) 0.024(2) -0.027(2)
O10 0.052(3) 0.051(3) 0.051(3) 0.0000(19) 0.0109(19) -0.0012(19)
N1A 0.061(4) 0.053(4) 0.035(3) 0.008(3) 0.008(3) 0.013(3)
N1B 0.060(4) 0.058(5) 0.040(4) 0.011(4) 0.000(4) 0.001(4)
N2A 0.046(4) 0.036(4) 0.042(4) -0.012(3) 0.009(3) -0.010(3)
N2B 0.053(5) 0.040(5) 0.046(5) -0.005(4) 0.011(4) -0.014(4)
N3 0.036(2) 0.036(2) 0.036(2) -0.0001(10) 0.0062(10) 0.0000(10)
C1 0.014(2) 0.024(3) 0.021(3) 0.002(2) 0.008(2) 0.005(2)
C2 0.016(3) 0.022(3) 0.035(3) 0.012(3) 0.016(2) 0.008(2)
C3 0.031(3) 0.024(3) 0.075(5) 0.011(3) 0.034(3) 0.012(3)
C4 0.036(4) 0.029(3) 0.083(5) 0.021(3) 0.042(4) 0.011(3)
C5 0.027(3) 0.034(3) 0.047(4) 0.023(3) 0.028(3) 0.016(3)
C6 0.027(3) 0.025(3) 0.049(4) 0.016(3) 0.026(3) 0.017(3)
C7 0.023(3) 0.021(3) 0.039(3) 0.012(3) 0.020(3) 0.008(2)
C8 0.027(3) 0.036(3) 0.046(4) 0.025(3) 0.027(3) 0.020(3)
C9 0.014(2) 0.014(2) 0.018(2) 0.004(2) 0.0104(19) 0.0041(19)
C10 0.013(2) 0.013(2) 0.020(3) 0.007(2) 0.0069(19) 0.0040(19)
C11 0.011(2) 0.016(2) 0.014(2) 0.0043(19) 0.0034(18) -0.0003(19)
C12 0.009(2) 0.016(2) 0.016(2) 0.0027(19) 0.0066(18) 0.0008(18)
C13 0.014(2) 0.008(2) 0.014(2) 0.0016(18) 0.0034(18) 0.0040(18)
C14 0.014(2) 0.015(2) 0.011(2) 0.0052(19) 0.0053(18) 0.0007(19)
C15 0.012(2) 0.017(2) 0.014(2) 0.0033(19) 0.0065(18) 0.0016(19)
C16 0.014(2) 0.013(2) 0.014(2) 0.0014(19) 0.0064(18) 0.0029(19)
C17A 0.052(4) 0.050(5) 0.033(4) 0.007(4) 0.009(4) 0.012(4)
C17B 0.050(6) 0.047(6) 0.035(5) 0.006(5) 0.003(5) 0.006(5)
C18A 0.061(5) 0.057(5) 0.042(5) 0.016(5) -0.001(5) 0.007(5)
C18B 0.062(6) 0.059(6) 0.043(7) 0.011(6) 0.002(6) 0.006(6)
C19A 0.072(5) 0.065(5) 0.040(5) 0.008(4) 0.007(4) 0.007(5)
C19B 0.069(6) 0.070(6) 0.046(6) 0.008(6) 0.003(6) 0.005(6)
C20A 0.037(4) 0.035(4) 0.040(4) -0.015(4) 0.016(4) -0.012(4)
C20B 0.053(5) 0.045(5) 0.050(5) -0.005(5) 0.015(4) -0.012(5)
C21A 0.046(6) 0.035(5) 0.052(6) -0.011(5) 0.014(5) -0.010(5)
C21B 0.058(6) 0.045(6) 0.050(6) -0.008(6) 0.011(6) -0.010(5)
C22A 0.063(5) 0.043(5) 0.047(5) -0.009(4) 0.003(5) -0.013(4)
C22B 0.077(9) 0.062(9) 0.074(9) 0.013(8) -0.004(8) -0.014(8)
C23 0.036(3) 0.036(3) 0.036(3) 0.0002(10) 0.0060(11) 0.0000(10)
C24 0.044(3) 0.044(3) 0.044(3) 0.000(2) 0.008(2) 0.000(2)
C25 0.046(4) 0.046(4) 0.046(4) 0.000(2) 0.008(2) 0.0013(19)

loop_
_atom_type_symbol
_atom_type_description
_atom_type_scat_dispersion_real
_atom_type_scat_dispersion_imag
_atom_type_scat_source
C C 0.0033 0.0016 'International Tables Vol C Tables 4.2.6.8 and 6.1.1.4'
H H 0.0000 0.0000 'International Tables Vol C Tables 4.2.6.8 and 6.1.1.4'
N N 0.0061 0.0033 'International Tables Vol C Tables 4.2.6.8 and 6.1.1.4'
O O 0.0106 0.0060 'International Tables Vol C Tables 4.2.6.8 and 6.1.1.4'
Pr Pr -0.2180 2.8214 'International Tables Vol C Tables 4.2.6.8 and 6.1.1.4'

loop_
_geom_angle_atom_site_label_1
_geom_angle_atom_site_label_2
_geom_angle_atom_site_label_3
_geom_angle
_geom_angle_site_symmetry_1
_geom_angle_site_symmetry_3
_geom_angle_publ_flag
O1 Pr1 Pr1 147.85(11) . 7_556 ?
O1 Pr1 O2 51.09(12) . . ?
O1 Pr1 O5 140.62(14) . 8_456 ?
O1 Pr1 O6 81.98(13) . 3_455 ?
O1 Pr1 O7 128.78(13) . 3_455 ?
O1 Pr1 O9 71.48(15) . . ?
O1 Pr1 C1 25.67(15) . . ?
O1 Pr1 C16 105.32(14) . 3_455 ?
O2 Pr1 Pr1 117.80(9) . 7_556 ?
O2 Pr1 O7 140.11(12) . 3_455 ?
O2 Pr1 C1 25.46(14) . . ?
O2 Pr1 C16 136.75(13) . 3_455 ?
O4 Pr1 Pr1 66.92(8) 2_655 7_556 ?
O4 Pr1 O1 81.38(14) 2_655 . ?
O4 Pr1 O2 70.14(13) 2_655 . ?
O4 Pr1 O5 134.98(12) 2_655 8_456 ?
O4 Pr1 O6 74.08(13) 2_655 3_455 ?
O4 Pr1 O7 70.74(11) 2_655 3_455 ?
O4 Pr1 O8 133.82(15) 2_655 . ?
O4 Pr1 O9 141.36(14) 2_655 . ?
O4 Pr1 C1 73.22(14) 2_655 . ?
O4 Pr1 C16 70.69(13) 2_655 3_455 ?
O5 Pr1 Pr1 68.93(9) 8_456 7_556 ?
O5 Pr1 O2 142.24(13) 8_456 . ?
O5 Pr1 O6 93.32(14) 8_456 3_455 ?
O5 Pr1 O7 68.51(12) 8_456 3_455 ?
O5 Pr1 O9 69.53(14) 8_456 . ?
O5 Pr1 C1 151.10(14) 8_456 . ?
O5 Pr1 C16 80.26(13) 8_456 3_455 ?
O6 Pr1 Pr1 84.22(8) 3_455 7_556 ?
O6 Pr1 O2 123.65(12) 3_455 . ?
O6 Pr1 O7 49.81(11) 3_455 3_455 ?
O6 Pr1 C1 102.78(14) 3_455 . ?
O6 Pr1 C16 24.60(12) 3_455 3_455 ?
O7 Pr1 Pr1 39.84(8) 5_656 7_556 ?
O7 Pr1 Pr1 35.66(7) 3_455 7_556 ?
O7 Pr1 O1 135.87(12) 5_656 . ?
O7 Pr1 O2 86.06(12) 5_656 . ?
O7 Pr1 O4 73.23(12) 5_656 2_655 ?
O7 Pr1 O5 78.80(12) 5_656 8_456 ?
O7 Pr1 O6 122.83(12) 5_656 3_455 ?
O7 Pr1 O7 75.50(12) 5_656 3_455 ?
O7 Pr1 O8 82.21(15) 5_656 . ?
O7 Pr1 O9 144.72(13) 5_656 . ?
O7 Pr1 C1 139.58(13) 3_455 . ?
O7 Pr1 C1 110.75(14) 5_656 . ?
O7 Pr1 C16 99.59(13) 5_656 3_455 ?
O7 Pr1 C16 25.22(12) 3_455 3_455 ?
O8 Pr1 Pr1 114.84(13) . 7_556 ?
O8 Pr1 O1 90.64(16) . . ?
O8 Pr1 O2 69.69(14) . . ?
O8 Pr1 O5 74.08(15) . 8_456 ?
O8 Pr1 O6 149.87(16) . 3_455 ?
O8 Pr1 O7 139.30(14) . 3_455 ?
O8 Pr1 O9 74.65(18) . . ?
O8 Pr1 C1 80.17(15) . . ?
O8 Pr1 C16 153.45(14) . 3_455 ?
O9 Pr1 Pr1 132.05(12) . 7_556 ?
O9 Pr1 O2 109.61(16) . . ?
O9 Pr1 O6 75.31(16) . 3_455 ?
O9 Pr1 O7 105.63(16) . 3_455 ?
O9 Pr1 C1 91.33(16) . . ?
O9 Pr1 C16 90.21(17) . 3_455 ?
C1 Pr1 Pr1 135.82(11) . 7_556 ?
C1 Pr1 C16 122.64(14) . 3_455 ?
C16 Pr1 Pr1 60.10(10) 3_455 7_556 ?
C1 O1 Pr1 97.6(3) . . ?
C1 O2 Pr1 89.0(3) . . ?
C9 O3 C8 115.4(4) . . ?
C15 O4 Pr1 136.8(3) . 2_655 ?
C15 O5 Pr1 135.4(3) . 8 ?
C16 O6 Pr1 97.9(3) . 3_545 ?
Pr1 O7 Pr1 104.50(12) 5_656 3_545 ?
C16 O7 Pr1 156.6(3) . 5_656 ?
C16 O7 Pr1 91.1(3) . 3_545 ?
C17A O8 Pr1 138.8(6) . . ?
C17B O8 Pr1 136.3(11) . . ?
C20A O9 Pr1 126.4(5) . . ?
C20B O9 Pr1 163.6(11) . . ?
C17A N1A C18A 117.5(9) . . ?
C17A N1A C19A 120.8(9) . . ?
C19A N1A C18A 120.8(10) . . ?
C17B N1B C18B 128(2) . . ?
C17B N1B C19B 115.1(19) . . ?
C18B N1B C19B 117(2) . . ?
C20A N2A C21A 124.5(8) . . ?
C20A N2A C22A 118.5(8) . . ?
C22A N2A C21A 116.9(9) . . ?
C20B N2B C21B 112.0(15) . . ?
C20B N2B C22B 137.8(19) . . ?
C22B N2B C21B 110.1(18) . . ?
C23 N3 C24 122.2(11) . . ?
C23 N3 C25 122.1(12) . . ?
C24 N3 C25 115.5(12) . . ?
O1 C1 Pr1 56.7(3) . . ?
O1 C1 C2 117.6(5) . . ?
O2 C1 Pr1 65.5(3) . . ?
O2 C1 O1 122.1(5) . . ?
O2 C1 C2 120.2(5) . . ?
C2 C1 Pr1 171.7(4) . . ?
C3 C2 C1 119.3(5) . . ?
C7 C2 C1 122.0(5) . . ?
C7 C2 C3 118.7(5) . . ?
C2 C3 H3 119.5 . . ?
C4 C3 C2 121.0(6) . . ?
C4 C3 H3 119.5 . . ?
C3 C4 H4 120.0 . . ?
C3 C4 C5 120.0(6) . . ?
C5 C4 H4 120.0 . . ?
C4 C5 C8 116.9(6) . . ?
C6 C5 C4 119.6(5) . . ?
C6 C5 C8 123.4(6) . . ?
C5 C6 H6 120.0 . . ?
C5 C6 C7 120.0(6) . . ?
C7 C6 H6 120.0 . . ?
C2 C7 C6 120.7(5) . . ?
C2 C7 H7 119.6 . . ?
C6 C7 H7 119.6 . . ?
O3 C8 C5 109.0(5) . . ?
O3 C8 H8A 109.9 . . ?
O3 C8 H8B 109.9 . . ?
C5 C8 H8A 109.9 . . ?
C5 C8 H8B 109.9 . . ?
H8A C8 H8B 108.3 . . ?
O3 C9 C10 124.0(4) . . ?
O3 C9 C14 115.4(4) . . ?
C10 C9 C14 120.5(4) . . ?
C9 C10 H10 120.1 . . ?
C9 C10 C11 119.8(5) . . ?
C11 C10 H10 120.1 . . ?
C10 C11 C15 118.5(4) . . ?
C12 C11 C10 120.1(4) . . ?
C12 C11 C15 121.4(4) . . ?
C11 C12 H12 120.2 . . ?
C11 C12 C13 119.5(4) . . ?
C13 C12 H12 120.2 . . ?
C12 C13 C16 120.0(4) . . ?
C14 C13 C12 120.9(4) . . ?
C14 C13 C16 119.0(4) . . ?
C9 C14 H14 120.5 . . ?
C13 C14 C9 119.0(4) . . ?
C13 C14 H14 120.5 . . ?
O4 C15 C11 116.8(4) . . ?
O5 C15 O4 125.9(5) . . ?
O5 C15 C11 117.3(4) . . ?
O6 C16 Pr1 57.5(3) . 3_545 ?
O6 C16 O7 121.3(4) . . ?
O6 C16 C13 119.6(4) . . ?
O7 C16 Pr1 63.7(3) . 3_545 ?
O7 C16 C13 119.2(4) . . ?
C13 C16 Pr1 176.7(4) . 3_545 ?
O8 C17A N1A 124.4(9) . . ?
O8 C17A H17A 117.8 . . ?
N1A C17A H17A 117.8 . . ?
O8 C17B N1B 121.9(18) . . ?
O8 C17B H17B 119.1 . . ?
N1B C17B H17B 119.1 . . ?
N1A C18A H18A 109.5 . . ?
N1A C18A H18B 109.5 . . ?
N1A C18A H18C 109.5 . . ?
H18A C18A H18B 109.5 . . ?
H18A C18A H18C 109.5 . . ?
H18B C18A H18C 109.5 . . ?
N1B C18B H18D 109.5 . . ?
N1B C18B H18E 109.5 . . ?
N1B C18B H18F 109.5 . . ?
H18D C18B H18E 109.5 . . ?
H18D C18B H18F 109.5 . . ?
H18E C18B H18F 109.5 . . ?
N1A C19A H19A 109.5 . . ?
N1A C19A H19B 109.5 . . ?
N1A C19A H19C 109.5 . . ?
H19A C19A H19B 109.5 . . ?
H19A C19A H19C 109.5 . . ?
H19B C19A H19C 109.5 . . ?
N1B C19B H19D 109.5 . . ?
N1B C19B H19E 109.5 . . ?
N1B C19B H19F 109.5 . . ?
H19D C19B H19E 109.5 . . ?
H19D C19B H19F 109.5 . . ?
H19E C19B H19F 109.5 . . ?
O9 C20A N2A 131.7(9) . . ?
O9 C20A H20A 114.1 . . ?
N2A C20A H20A 114.1 . . ?
O9 C20B N2B 130.2(18) . . ?
O9 C20B H20B 114.9 . . ?
N2B C20B H20B 114.9 . . ?
N2A C21A H21A 109.5 . . ?
N2A C21A H21B 109.5 . . ?
N2A C21A H21C 109.5 . . ?
H21A C21A H21B 109.5 . . ?
H21A C21A H21C 109.5 . . ?
H21B C21A H21C 109.5 . . ?
N2B C21B H21D 109.5 . . ?
N2B C21B H21E 109.5 . . ?
N2B C21B H21F 109.5 . . ?
H21D C21B H21E 109.5 . . ?
H21D C21B H21F 109.5 . . ?
H21E C21B H21F 109.5 . . ?
N2A C22A H22A 109.5 . . ?
N2A C22A H22B 109.5 . . ?
N2A C22A H22C 109.5 . . ?
H22A C22A H22B 109.5 . . ?
H22A C22A H22C 109.5 . . ?
H22B C22A H22C 109.5 . . ?
N2B C22B H22D 109.5 . . ?
N2B C22B H22E 109.5 . . ?
N2B C22B H22F 109.5 . . ?
H22D C22B H22E 109.5 . . ?
H22D C22B H22F 109.5 . . ?
H22E C22B H22F 109.5 . . ?
O10 C23 N3 127.1(13) . . ?
O10 C23 H23 116.4 . . ?
N3 C23 H23 116.4 . . ?
N3 C24 H24A 109.5 . . ?
N3 C24 H24B 109.5 . . ?
N3 C24 H24C 109.5 . . ?
H24A C24 H24B 109.5 . . ?
H24A C24 H24C 109.5 . . ?
H24B C24 H24C 109.5 . . ?
N3 C25 H25A 109.5 . . ?
N3 C25 H25B 109.5 . . ?
N3 C25 H25C 109.5 . . ?
H25A C25 H25B 109.5 . . ?
H25A C25 H25C 109.5 . . ?
H25B C25 H25C 109.5 . . ?

loop_
_geom_bond_atom_site_label_1
_geom_bond_atom_site_label_2
_geom_bond_distance
_geom_bond_site_symmetry_2
_geom_bond_publ_flag
Pr1 Pr1 4.0566(5) 7_556 ?
Pr1 O1 2.457(4) . ?
Pr1 O2 2.652(4) . ?
Pr1 O4 2.444(3) 2_655 ?
Pr1 O5 2.466(3) 8_456 ?
Pr1 O6 2.550(4) 3_455 ?
Pr1 O7 2.442(3) 5_656 ?
Pr1 O7 2.684(3) 3_455 ?
Pr1 O8 2.447(4) . ?
Pr1 O9 2.516(5) . ?
Pr1 C1 2.913(5) . ?
Pr1 C16 2.994(5) 3_455 ?
O1 C1 1.273(7) . ?
O2 C1 1.252(7) . ?
O3 C8 1.427(7) . ?
O3 C9 1.379(6) . ?
O4 C15 1.263(6) . ?
O5 C15 1.253(6) . ?
O6 C16 1.258(6) . ?
O7 C16 1.276(6) . ?
O8 C17A 1.225(8) . ?
O8 C17B 1.203(10) . ?
O9 C20A 1.252(8) . ?
O9 C20B 1.162(9) . ?
O10 C23 1.211(9) . ?
N1A C17A 1.316(8) . ?
N1A C18A 1.480(9) . ?
N1A C19A 1.480(9) . ?
N1B C17B 1.304(10) . ?
N1B C18B 1.484(10) . ?
N1B C19B 1.489(10) . ?
N2A C20A 1.320(8) . ?
N2A C21A 1.482(9) . ?
N2A C22A 1.467(8) . ?
N2B C20B 1.277(10) . ?
N2B C21B 1.491(10) . ?
N2B C22B 1.478(10) . ?
N3 C23 1.314(9) . ?
N3 C24 1.486(9) . ?
N3 C25 1.486(10) . ?
C1 C2 1.500(7) . ?
C2 C3 1.385(9) . ?
C2 C7 1.379(8) . ?
C3 H3 0.9500 . ?
C3 C4 1.384(8) . ?
C4 H4 0.9500 . ?
C4 C5 1.385(9) . ?
C5 C6 1.379(9) . ?
C5 C8 1.511(7) . ?
C6 H6 0.9500 . ?
C6 C7 1.398(7) . ?
C7 H7 0.9500 . ?
C8 H8A 0.9900 . ?
C8 H8B 0.9900 . ?
C9 C10 1.393(7) . ?
C9 C14 1.395(7) . ?
C10 H10 0.9500 . ?
C10 C11 1.397(7) . ?
C11 C12 1.386(7) . ?
C11 C15 1.515(7) . ?
C12 H12 0.9500 . ?
C12 C13 1.398(7) . ?
C13 C14 1.391(7) . ?
C13 C16 1.501(7) . ?
C14 H14 0.9500 . ?
C17A H17A 0.9500 . ?
C17B H17B 0.9500 . ?
C18A H18A 0.9800 . ?
C18A H18B 0.9800 . ?
C18A H18C 0.9800 . ?
C18B H18D 0.9800 . ?
C18B H18E 0.9800 . ?
C18B H18F 0.9800 . ?
C19A H19A 0.9800 . ?
C19A H19B 0.9800 . ?
C19A H19C 0.9800 . ?
C19B H19D 0.9800 . ?
C19B H19E 0.9800 . ?
C19B H19F 0.9800 . ?
C20A H20A 0.9500 . ?
C20B H20B 0.9500 . ?
C21A H21A 0.9800 . ?
C21A H21B 0.9800 . ?
C21A H21C 0.9800 . ?
C21B H21D 0.9800 . ?
C21B H21E 0.9800 . ?
C21B H21F 0.9800 . ?
C22A H22A 0.9800 . ?
C22A H22B 0.9800 . ?
C22A H22C 0.9800 . ?
C22B H22D 0.9800 . ?
C22B H22E 0.9800 . ?
C22B H22F 0.9800 . ?
C23 H23 0.9500 . ?
C24 H24A 0.9800 . ?
C24 H24B 0.9800 . ?
C24 H24C 0.9800 . ?
C25 H25A 0.9800 . ?
C25 H25B 0.9800 . ?
C25 H25C 0.9800 . ?

loop_
_geom_torsion_atom_site_label_1
_geom_torsion_atom_site_label_2
_geom_torsion_atom_site_label_3
_geom_torsion_atom_site_label_4
_geom_torsion
_geom_torsion_site_symmetry_1
_geom_torsion_site_symmetry_2
_geom_torsion_site_symmetry_3
_geom_torsion_site_symmetry_4
_geom_torsion_publ_flag
Pr1 O1 C1 O2 -4.7(6) . . . . ?
Pr1 O1 C1 C2 173.0(4) . . . . ?
Pr1 O2 C1 O1 4.3(6) . . . . ?
Pr1 O2 C1 C2 -173.3(5) . . . . ?
Pr1 O4 C15 O5 35.4(9) 2_655 . . . ?
Pr1 O4 C15 C11 -143.7(4) 2_655 . . . ?
Pr1 O5 C15 O4 -12.5(9) 8 . . . ?
Pr1 O5 C15 C11 166.6(4) 8 . . . ?
Pr1 O6 C16 O7 -0.6(5) 3_545 . . . ?
Pr1 O6 C16 C13 178.1(4) 3_545 . . . ?
Pr1 O7 C16 Pr1 -132.4(8) 5_656 . . 3_545 ?
Pr1 O7 C16 O6 -131.9(7) 5_656 . . . ?
Pr1 O7 C16 O6 0.5(5) 3_545 . . . ?
Pr1 O7 C16 C13 49.5(10) 5_656 . . . ?
Pr1 O7 C16 C13 -178.2(4) 3_545 . . . ?
Pr1 O8 C17A N1A 162.7(8) . . . . ?
Pr1 O8 C17B N1B 177.0(17) . . . . ?
Pr1 O9 C20A N2A -167.8(9) . . . . ?
Pr1 O9 C20B N2B -98(4) . . . . ?
O1 C1 C2 C3 -1.0(9) . . . . ?
O1 C1 C2 C7 -178.7(6) . . . . ?
O2 C1 C2 C3 176.7(6) . . . . ?
O2 C1 C2 C7 -1.0(9) . . . . ?
O3 C9 C10 C11 178.2(5) . . . . ?
O3 C9 C14 C13 -177.3(5) . . . . ?
C1 C2 C3 C4 -175.8(7) . . . . ?
C1 C2 C7 C6 175.9(6) . . . . ?
C2 C3 C4 C5 -1.9(13) . . . . ?
C3 C2 C7 C6 -1.8(10) . . . . ?
C3 C4 C5 C6 1.5(13) . . . . ?
C3 C4 C5 C8 177.2(8) . . . . ?
C4 C5 C6 C7 -1.3(11) . . . . ?
C4 C5 C8 O3 152.8(7) . . . . ?
C5 C6 C7 C2 1.5(11) . . . . ?
C6 C5 C8 O3 -31.6(10) . . . . ?
C7 C2 C3 C4 2.0(12) . . . . ?
C8 O3 C9 C10 -15.8(8) . . . . ?
C8 O3 C9 C14 164.4(5) . . . . ?
C8 C5 C6 C7 -176.7(7) . . . . ?
C9 O3 C8 C5 -165.7(5) . . . . ?
C9 C10 C11 C12 -1.4(8) . . . . ?
C9 C10 C11 C15 179.1(5) . . . . ?
C10 C9 C14 C13 2.9(8) . . . . ?
C10 C11 C12 C13 4.0(8) . . . . ?
C10 C11 C15 O4 -4.5(7) . . . . ?
C10 C11 C15 O5 176.3(5) . . . . ?
C11 C12 C13 C14 -3.1(8) . . . . ?
C11 C12 C13 C16 179.0(5) . . . . ?
C12 C11 C15 O4 176.0(5) . . . . ?
C12 C11 C15 O5 -3.2(8) . . . . ?
C12 C13 C14 C9 -0.3(8) . . . . ?
C12 C13 C16 O6 23.9(7) . . . . ?
C12 C13 C16 O7 -157.4(5) . . . . ?
C14 C9 C10 C11 -2.0(8) . . . . ?
C14 C13 C16 O6 -154.0(5) . . . . ?
C14 C13 C16 O7 24.7(7) . . . . ?
C15 C11 C12 C13 -176.6(5) . . . . ?
C16 C13 C14 C9 177.6(5) . . . . ?
C18A N1A C17A O8 -8(2) . . . . ?
C18B N1B C17B O8 11(5) . . . . ?
C19A N1A C17A O8 -177.3(12) . . . . ?
C19B N1B C17B O8 -176(3) . . . . ?
C21A N2A C20A O9 -176.5(11) . . . . ?
C21B N2B C20B O9 -179(2) . . . . ?
C22A N2A C20A O9 0.6(19) . . . . ?
C22B N2B C20B O9 5(5) . . . . ?
C24 N3 C23 O10 178.5(14) . . . . ?
C25 N3 C23 O10 2(2) . . . . ?

loop_
_platon_squeeze_void_nr
_platon_squeeze_void_average_x
_platon_squeeze_void_average_y
_platon_squeeze_void_average_z
_platon_squeeze_void_volume
_platon_squeeze_void_count_electrons
_platon_squeeze_void_content
1 0.500 0.605 0.250 130 44 ' '
2 1.000 0.105 0.250 130 44 ' '
3 0.500 0.395 0.750 130 44 ' '
4 1.000 0.895 0.750 130 44 ' '
